data_9001347
loop_
_publ_author_name
'Brigatti, M. F.'
'Galli, E.'
'Poppi, L.'

_publ_section_title
;
 Effect of Ti substitution in biotite-M crystal chemistry
 Sample 9 from a lamproite rock, Cancarix, Spain
;
_journal_name_full 'American Mineralogist'
_journal_page_first 1174
_journal_page_last 1183
_journal_volume 76
_journal_year 1991
_chemical_formula_sum
;Al1.092 Ca0.006 Cr0.024 Fe0.282 K0.952 Mg2.424 Mn0.015 Na0.024 O12 Si2.908
 Ti0.177
;
_chemical_name_mineral Biotite
_space_group_IT_number 12
_symmetry_space_group_name_Hall '-C 2y'
_symmetry_space_group_name_H-M 'C 1 2/m 1'
_cell_angle_alpha 90
_cell_angle_beta 100.11
_cell_angle_gamma 90
_cell_length_a 5.306
_cell_length_b 9.190
_cell_length_c 10.163
_cell_formula_units_Z 2
_cell_volume 487.875
_database_code_amcsd 0001381
_exptl_crystal_density_diffrn 2.902
_cod_original_formula_sum '(Si2.908 Al1.092) K.952 Ca.006 Na.024 Mg2.424 Cr.024 Fe.282 Mn.015 Ti.177 O12'
_cod_database_code 9001347

loop_
_space_group_symop_operation_xyz
x,y,z
1/2+x,1/2+y,z
x,-y,z
1/2+x,1/2-y,z
-x,y,-z
1/2-x,1/2+y,-z
-x,-y,-z
1/2-x,1/2-y,-z

loop_
_atom_site_aniso_label
_atom_site_aniso_U_11
_atom_site_aniso_U_22
_atom_site_aniso_U_33
_atom_site_aniso_U_12
_atom_site_aniso_U_13
_atom_site_aniso_U_23
Si 0.01244 0.01198 0.01420 -0.00024 0.00265 -0.00047
Al 0.01244 0.01198 0.01420 -0.00024 0.00265 -0.00047
K 0.03553 0.03722 0.03601 0.00000 0.00582 0.00000
Ca 0.03553 0.03722 0.03601 0.00000 0.00582 0.00000
Na 0.03553 0.03722 0.03601 0.00000 0.00582 0.00000
Mg1 0.01493 0.01583 0.02181 0.00000 0.00424 0.00000
Cr1 0.01493 0.01583 0.02181 0.00000 0.00424 0.00000
Fe1 0.01493 0.01583 0.02181 0.00000 0.00424 0.00000
Mn1 0.01493 0.01583 0.02181 0.00000 0.00424 0.00000
Ti1 0.01493 0.01583 0.02181 0.00000 0.00424 0.00000
Mg2 0.01230 0.01797 0.01775 0.00000 0.00265 0.00000
Cr2 0.01230 0.01797 0.01775 0.00000 0.00265 0.00000
Fe2 0.01230 0.01797 0.01775 0.00000 0.00265 0.00000
Mn2 0.01230 0.01797 0.01775 0.00000 0.00265 0.00000
Ti2 0.01230 0.01797 0.01775 0.00000 0.00265 0.00000
O1 0.03055 0.01797 0.01927 0.00000 0.00344 0.00000
O2 0.02170 0.02909 0.01927 -0.00486 0.00503 -0.00233
O3 0.01355 0.01669 0.01521 0.00000 0.00185 -0.00093
O4 0.01216 0.01412 0.01572 0.00000 0.00185 0.00000

loop_
_atom_site_label
_atom_site_fract_x
_atom_site_fract_y
_atom_site_fract_z
_atom_site_occupancy
Si 0.07530 0.16680 0.22580 0.72700
Al 0.07530 0.16680 0.22580 0.27300
K 0.00000 0.50000 0.00000 0.95200
Ca 0.00000 0.50000 0.00000 0.00600
Na 0.00000 0.50000 0.00000 0.02400
Mg1 0.00000 0.00000 0.50000 0.80800
Cr1 0.00000 0.00000 0.50000 0.00800
Fe1 0.00000 0.00000 0.50000 0.09400
Mn1 0.00000 0.00000 0.50000 0.00500
Ti1 0.00000 0.00000 0.50000 0.05900
Mg2 0.00000 0.33530 0.50000 0.80800
Cr2 0.00000 0.33530 0.50000 0.00800
Fe2 0.00000 0.33530 0.50000 0.09400
Mn2 0.00000 0.33530 0.50000 0.00500
Ti2 0.00000 0.33530 0.50000 0.05900
O1 0.02200 0.00000 0.16820 1.00000
O2 0.32220 0.23340 0.16720 1.00000
O3 0.13090 0.16720 0.39110 1.00000
O4 0.13170 0.50000 0.40060 1.00000

loop_
_cod_related_entry_id
_cod_related_entry_database
_cod_related_entry_code
1 AMCSD 0001381
